data_2217592
loop_
_publ_author_name
'Li Zhang'
'Peng-Wei Zhang'
'Xiao-Hui Wang'
'Li Chen'
'Qu-Fei Shen'

_publ_section_title
;
 4-Hydroxy-2,2,6,6-tetramethylpiperidinium chloride--hydroxonium
 chloride (3/1)
;
_journal_coeditor_code NC2088
_journal_issue 2
_journal_name_full 'Acta Crystallographica Section E'
_journal_page_first o512
_journal_page_last o512
_journal_paper_doi 10.1107/S1600536808002158
_journal_volume 64
_journal_year 2008
_chemical_formula_iupac 'C9 H20 N O +, Cl-, 0.33(H3 O +, Cl -)'
_chemical_formula_moiety 'C9 H20 N O +, 0.33(H3 O +), 1.33(Cl -)'
_chemical_formula_sum 'C9 H21 Cl1.33 N O1.33'
_chemical_formula_weight 211.87
_chemical_name_systematic
;4-Hydroxy-2,2,6,6-tetramethylpiperidinium chloride--hydroxonium chloride
 (3/1)
;
_space_group_IT_number 176
_symmetry_cell_setting hexagonal
_symmetry_space_group_name_Hall '-P 6c'
_symmetry_space_group_name_H-M 'P 63/m'
_atom_sites_solution_hydrogens geom
_atom_sites_solution_primary direct
_atom_sites_solution_secondary difmap
_audit_creation_method SHELXL-97
_cell_angle_alpha 90.00
_cell_angle_beta 90.00
_cell_angle_gamma 120.00
_cell_formula_units_Z 6
_cell_length_a 13.4460(19)
_cell_length_b 13.4460(19)
_cell_length_c 11.528(2)
_cell_measurement_reflns_used 4368
_cell_measurement_temperature 113(2)
_cell_measurement_theta_max 27.920
_cell_measurement_theta_min 1.749
_cell_volume 1805.0(5)
_computing_cell_refinement 'CrystalClear (Rigaku/MSC, 2005)'
_computing_data_collection 'CrystalClear (Rigaku/MSC, 2005)'
_computing_data_reduction 'CrystalClear (Rigaku/MSC, 2005)'
_computing_molecular_graphics 'SHELXTL (Sheldrick, 2008)'
_computing_publication_material 'SHELXTL (Sheldrick, 2008)'
_computing_structure_refinement 'SHELXL97 (Sheldrick, 2008)'
_computing_structure_solution 'SHELXS97 (Sheldrick, 2008)'
_diffrn_ambient_temperature 113(2)
_diffrn_detector_area_resol_mean 7.31
_diffrn_measured_fraction_theta_full 0.999
_diffrn_measured_fraction_theta_max 0.999
_diffrn_measurement_device_type 'Rigaku Saturn'
_diffrn_measurement_method \w
_diffrn_radiation_monochromator confocal
_diffrn_radiation_source 'rotating anode'
_diffrn_radiation_type MoK\a
_diffrn_radiation_wavelength 0.71073
_diffrn_reflns_av_R_equivalents 0.0753
_diffrn_reflns_av_sigmaI/netI 0.0371
_diffrn_reflns_limit_h_max 17
_diffrn_reflns_limit_h_min -13
_diffrn_reflns_limit_k_max 16
_diffrn_reflns_limit_k_min -17
_diffrn_reflns_limit_l_max 15
_diffrn_reflns_limit_l_min -14
_diffrn_reflns_number 14051
_diffrn_reflns_theta_full 27.90
_diffrn_reflns_theta_max 27.90
_diffrn_reflns_theta_min 2.49
_diffrn_standards_decay_% 0
_diffrn_standards_interval_count 0
_diffrn_standards_interval_time 0
_diffrn_standards_number 0
_exptl_absorpt_coefficient_mu 0.360
_exptl_absorpt_correction_T_max 0.9891
_exptl_absorpt_correction_T_min 0.9678
_exptl_absorpt_correction_type multi-scan
_exptl_absorpt_process_details '(CrystalClear; Rigaku/MSC, 2005)'
_exptl_crystal_colour colorless
_exptl_crystal_density_diffrn 1.170
_exptl_crystal_density_method 'not measured'
_exptl_crystal_description block
_exptl_crystal_F_000 692
_exptl_crystal_size_max 0.10
_exptl_crystal_size_mid 0.10
_exptl_crystal_size_min 0.04
_refine_diff_density_max 0.332
_refine_diff_density_min -0.255
_refine_ls_extinction_method none
_refine_ls_goodness_of_fit_ref 1.076
_refine_ls_hydrogen_treatment constr
_refine_ls_matrix_type full
_refine_ls_number_parameters 68
_refine_ls_number_reflns 1513
_refine_ls_number_restraints 0
_refine_ls_restrained_S_all 1.076
_refine_ls_R_factor_all 0.0553
_refine_ls_R_factor_gt 0.0505
_refine_ls_shift/su_max 0.000
_refine_ls_shift/su_mean 0.000
_refine_ls_structure_factor_coef Fsqd
_refine_ls_weighting_details 'calc w=1/[\s^2^(Fo^2^)+(0.0699P)^2^+0.5807P] where P=(Fo^2^+2Fc^2^)/3'
_refine_ls_weighting_scheme calc
_refine_ls_wR_factor_gt 0.1257
_refine_ls_wR_factor_ref 0.1297
_reflns_number_gt 1424
_reflns_number_total 1513
_reflns_threshold_expression I>2\s(I)
_cod_data_source_file nc2088.cif
_cod_data_source_block I
_cod_depositor_comments
;
The following automatic conversions were performed:
'_symmetry_cell_setting' value 'Hexagonal' changed to 'hexagonal'
according to '/home/saulius/struct/CIF-dictionaries/cif_core.dic'
dictionary named 'cif_core.dic' version 2.4.1 from 2010-06-29.

Automatic conversion script
Id: cif_fix_enum 1527 2010-12-29 10:47:43Z saulius 

The following automatic conversions were performed:

'_symmetry_cell_setting' value 'Hexagonal' changed to 'hexagonal'
according to /home/saulius/struct/CIF-dictionaries/cif_core.dic
dictionary named 'cif_core.dic' version 2.4.1 from 2010-06-29.

Automatic conversion script
Id: cif_fix_values 1715 2011-07-08 13:25:40Z adriana 
;
_cod_original_cell_volume 1804.9(5)
_cod_database_code 2217592
_cod_database_fobs_code 2217592

loop_
_symmetry_equiv_pos_as_xyz
'x, y, z'
'-y, x-y, z'
'-x+y, -x, z'
'-x, -y, z+1/2'
'y, -x+y, z+1/2'
'x-y, x, z+1/2'
'-x, -y, -z'
'y, -x+y, -z'
'x-y, x, -z'
'x, y, -z-1/2'
'-y, x-y, -z-1/2'
'-x+y, -x, -z-1/2'

loop_
_atom_site_type_symbol
_atom_site_label
_atom_site_fract_x
_atom_site_fract_y
_atom_site_fract_z
_atom_site_U_iso_or_equiv
_atom_site_adp_type
_atom_site_calc_flag
_atom_site_refinement_flags
_atom_site_occupancy
O O1 -0.13431(15) 0.43006(16) 0.2500 0.0420(6) Uani d S 1
H H1 -0.0986 0.5031 0.2500 0.050 Uiso d SR 1
N N1 0.16134(16) 0.39830(16) 0.2500 0.0174(4) Uani d S 1
H H1B 0.2019 0.3598 0.2500 0.021 Uiso calc SR 1
H H1C 0.2145 0.4755 0.2500 0.021 Uiso calc SR 1
C C1 -0.0587(2) 0.3833(2) 0.2500 0.0283(6) Uani d S 1
H H1A -0.1063 0.2976 0.2500 0.034 Uiso calc SR 1
C C2 0.01605(15) 0.42088(15) 0.35766(18) 0.0260(4) Uani d . 1
H H2A -0.0339 0.3965 0.4271 0.031 Uiso calc R 1
H H2B 0.0625 0.5058 0.3587 0.031 Uiso calc R 1
C C3 0.09668(15) 0.37155(15) 0.36468(16) 0.0213(4) Uani d . 1
C C4 0.03335(16) 0.24188(16) 0.38919(18) 0.0279(4) Uani d . 1
H H4A -0.0362 0.2037 0.3415 0.042 Uiso calc R 1
H H4B 0.0123 0.2284 0.4714 0.042 Uiso calc R 1
H H4C 0.0836 0.2108 0.3702 0.042 Uiso calc R 1
C C5 0.18849(18) 0.43315(17) 0.45708(17) 0.0302(4) Uani d . 1
H H5A 0.2438 0.4060 0.4542 0.045 Uiso calc R 1
H H5B 0.1523 0.4170 0.5338 0.045 Uiso calc R 1
H H5C 0.2283 0.5161 0.4426 0.045 Uiso calc R 1
Cl Cl1 0.6667 0.3333 0.7500 0.0219(3) Uani d S 1
Cl Cl2 0.71701(5) 0.03169(5) 0.2500 0.0244(2) Uani d S 1
O O2 0.6667 0.3333 0.3252(4) 0.0276(10) Uani d SP 0.50
H H2 0.7352 0.3704 0.2999 0.041 Uiso d PR 0.50

loop_
_atom_site_aniso_label
_atom_site_aniso_U_11
_atom_site_aniso_U_22
_atom_site_aniso_U_33
_atom_site_aniso_U_12
_atom_site_aniso_U_13
_atom_site_aniso_U_23
O1 0.0168(9) 0.0200(9) 0.091(2) 0.0103(8) 0.000 0.000
N1 0.0169(9) 0.0186(9) 0.0159(11) 0.0083(8) 0.000 0.000
C1 0.0176(12) 0.0170(11) 0.052(2) 0.0096(9) 0.000 0.000
C2 0.0239(9) 0.0212(8) 0.0318(11) 0.0105(7) 0.0114(8) 0.0049(7)
C3 0.0232(8) 0.0232(8) 0.0173(9) 0.0114(7) 0.0050(7) 0.0036(6)
C4 0.0278(9) 0.0248(9) 0.0313(11) 0.0133(8) 0.0075(8) 0.0092(8)
C5 0.0376(10) 0.0329(10) 0.0162(10) 0.0146(9) -0.0007(8) 0.0022(8)
Cl1 0.0202(3) 0.0202(3) 0.0254(6) 0.01012(16) 0.000 0.000
Cl2 0.0251(3) 0.0203(3) 0.0295(4) 0.0125(2) 0.000 0.000
O2 0.0243(14) 0.0243(14) 0.034(3) 0.0121(7) 0.000 0.000

loop_
_atom_type_symbol
_atom_type_description
_atom_type_scat_dispersion_real
_atom_type_scat_dispersion_imag
_atom_type_scat_source
C C 0.0033 0.0016 'International Tables Vol C Tables 4.2.6.8 and 6.1.1.4'
H H 0.0000 0.0000 'International Tables Vol C Tables 4.2.6.8 and 6.1.1.4'
N N 0.0061 0.0033 'International Tables Vol C Tables 4.2.6.8 and 6.1.1.4'
O O 0.0106 0.0060 'International Tables Vol C Tables 4.2.6.8 and 6.1.1.4'
Cl Cl 0.1484 0.1585 'International Tables Vol C Tables 4.2.6.8 and 6.1.1.4'

loop_
_geom_angle_atom_site_label_1
_geom_angle_atom_site_label_2
_geom_angle_atom_site_label_3
_geom_angle_site_symmetry_1
_geom_angle_site_symmetry_3
_geom_angle
C1 O1 H1 . . 113.0
C3 N1 C3 . 10_556 120.43(18)
C3 N1 H1B . . 107.2
C3 N1 H1B 10_556 . 107.2
C3 N1 H1C . . 107.2
C3 N1 H1C 10_556 . 107.2
H1B N1 H1C . . 106.9
O1 C1 C2 . . 110.50(13)
O1 C1 C2 . 10_556 110.51(13)
C2 C1 C2 . 10_556 109.9(2)
O1 C1 H1A . . 108.6
C2 C1 H1A . . 108.6
C2 C1 H1A 10_556 . 108.6
C1 C2 C3 . . 113.23(16)
C1 C2 H2A . . 108.9
C3 C2 H2A . . 108.9
C1 C2 H2B . . 108.9
C3 C2 H2B . . 108.9
H2A C2 H2B . . 107.7
N1 C3 C5 . . 105.47(14)
N1 C3 C2 . . 107.23(15)
C5 C3 C2 . . 111.00(16)
N1 C3 C4 . . 110.77(15)
C5 C3 C4 . . 109.09(15)
C2 C3 C4 . . 113.01(14)
C3 C4 H4A . . 109.5
C3 C4 H4B . . 109.5
H4A C4 H4B . . 109.5
C3 C4 H4C . . 109.5
H4A C4 H4C . . 109.5
H4B C4 H4C . . 109.5
C3 C5 H5A . . 109.5
C3 C5 H5B . . 109.5
H5A C5 H5B . . 109.5
C3 C5 H5C . . 109.5
H5A C5 H5C . . 109.5
H5B C5 H5C . . 109.5
O2 O2 H2 10_556 . 69.9

loop_
_geom_bond_atom_site_label_1
_geom_bond_atom_site_label_2
_geom_bond_site_symmetry_2
_geom_bond_distance
O1 C1 . 1.438(3)
O1 H1 . 0.8500
N1 C3 . 1.523(2)
N1 C3 10_556 1.523(2)
N1 H1B . 0.9200
N1 H1C . 0.9200
C1 C2 . 1.516(2)
C1 C2 10_556 1.516(2)
C1 H1A . 1.0000
C2 C3 . 1.530(2)
C2 H2A . 0.9900
C2 H2B . 0.9900
C3 C5 . 1.524(3)
C3 C4 . 1.536(2)
C4 H4A . 0.9800
C4 H4B . 0.9800
C4 H4C . 0.9800
C5 H5A . 0.9800
C5 H5B . 0.9800
C5 H5C . 0.9800
O2 O2 10_556 1.733(10)
O2 H2 . 0.8501

loop_
_geom_hbond_atom_site_label_D
_geom_hbond_atom_site_label_H
_geom_hbond_atom_site_label_A
_geom_hbond_site_symmetry_A
_geom_hbond_distance_DH
_geom_hbond_distance_HA
_geom_hbond_distance_DA
_geom_hbond_angle_DHA
O1 H1 Cl2 2 0.85 2.15 2.991(2) 172.0
N1 H1B Cl2 3_665 0.92 2.22 3.139(2) 174.6
N1 H1C Cl1 7_666 0.92 2.25 3.166(2) 175.7
O2 H2 O1 1_655 0.85 1.63 2.475(2) 174.8

loop_
_geom_torsion_atom_site_label_1
_geom_torsion_atom_site_label_2
_geom_torsion_atom_site_label_3
_geom_torsion_atom_site_label_4
_geom_torsion_site_symmetry_1
_geom_torsion
O1 C1 C2 C3 . 178.55(15)
C2 C1 C2 C3 10_556 -59.2(2)
C3 N1 C3 C5 10_556 -167.57(14)
C3 N1 C3 C2 10_556 -49.2(2)
C3 N1 C3 C4 10_556 74.5(2)
C1 C2 C3 N1 . 51.7(2)
C1 C2 C3 C5 . 166.46(16)
C1 C2 C3 C4 . -70.6(2)
